data_9004296
loop_
_publ_author_name
'Grice, J. D.'
'Velthuizen, J. V.'
'Gault, R. A.'

_publ_section_title
;
 Petersenite-(Ce), a new mineral from Mont Saint-Hilaire, and its structural
 relationship to other REE carbonates
;
_journal_name_full 'The Canadian Mineralogist'
_journal_page_first 405
_journal_page_last 414
_journal_volume 32
_journal_year 1994
_chemical_compound_source 'Mont Saint-Hilaire, Quebec, Canada'
_chemical_formula_sum 'C5 Ce2 Na4 O15'
_chemical_name_mineral Petersenite-(Ce)
_space_group_IT_number 4
_symmetry_space_group_name_Hall 'P 2yb'
_symmetry_space_group_name_H-M 'P 1 21 1'
_cell_angle_alpha 90
_cell_angle_beta 120.50
_cell_angle_gamma 90
_cell_length_a 20.872
_cell_length_b 6.367
_cell_length_c 10.601
_cell_formula_units_Z 4
_cell_volume 1213.853
_database_code_amcsd 0005369
_exptl_crystal_density_diffrn 3.678
_cod_original_formula_sum 'Na4 Ce2 C5 O15'
_cod_database_code 9004296

loop_
_space_group_symop_operation_xyz
x,y,z
-x,1/2+y,-z

loop_
_atom_site_label
_atom_site_fract_x
_atom_site_fract_y
_atom_site_fract_z
_atom_site_U_iso_or_equiv
Na1 0.58120 0.49960 0.32470 0.01500
Na2 0.91870 0.99400 0.16200 0.01500
Na3 0.23320 0.80370 0.03560 0.01500
Na4 0.75620 0.31590 0.52450 0.01500
Na5 0.97760 0.30710 0.97310 0.01600
Na6 0.52250 0.80850 0.01870 0.01500
Na7 0.26670 0.30300 0.56940 0.01400
Na8 0.25620 0.31640 0.98800 0.01300
Ce1 0.65830 0.00000 0.64190 0.00800
Ce2 0.92060 0.99680 0.65560 0.00700
Ce3 0.84170 0.49750 0.32540 0.00900
Ce4 0.57940 0.49790 0.81440 0.00700
C1 0.32930 -0.01970 -0.14700 0.00900
C2 0.82910 -0.02080 0.80800 0.01000
C3 0.69660 0.53340 0.68400 0.00600
C4 -0.09790 0.53580 0.09420 0.00500
C5 0.10020 0.03440 0.31410 0.00700
C6 0.80270 0.02990 0.29000 0.00900
C7 0.59750 0.03130 0.29070 0.00600
C8 0.00100 0.82770 0.50800 0.01200
C9 0.59990 0.03230 0.88650 0.00800
C10 0.50290 0.82750 0.49780 0.00900
O1 0.29450 -0.01920 -0.07600 0.01300
O2 0.40050 -0.02750 -0.07670 0.01100
O3 0.70860 -0.52570 0.28990 0.01300
O4 0.90100 -0.02580 0.87950 0.01200
O5 0.79490 -0.01550 0.66630 0.01200
O6 0.79140 -0.02600 0.87160 0.01300
O7 0.72130 0.34800 0.70460 0.01000
O8 0.68410 -0.36260 0.56990 0.01300
O9 0.68430 -0.37520 0.78050 0.01200
O10 0.03660 0.12790 0.87080 0.01300
O11 0.14370 0.12580 0.87820 0.01300
O12 0.11060 0.85180 0.96130 0.02100
O13 0.95620 -0.36500 0.77640 0.01500
O14 0.88700 0.34510 0.71050 0.01100
O15 0.85220 -0.37420 0.56440 0.01200
O16 0.81690 0.13600 0.20200 0.01200
O17 0.77830 -0.14990 0.26340 0.01100
O18 0.81560 0.12420 0.41110 0.01300
O19 0.38930 0.35020 0.74010 0.02000
O20 0.53540 0.12910 0.20110 0.01500
O21 0.35550 0.62480 0.58890 0.01200
O22 0.95860 0.30840 0.55170 0.01700
O23 0.03430 -0.12410 0.64390 0.01400
O24 0.06770 0.30680 0.55990 0.01700
O25 0.64790 0.12550 0.85970 0.01100
O26 0.38790 0.34580 0.06460 0.00900
O27 0.45600 -0.36370 0.13610 0.01600
O28 0.56780 0.30750 0.57420 0.01700
O29 0.53460 0.87600 0.42500 0.01700
O30 0.45890 0.31000 0.36670 0.01400

loop_
_cod_related_entry_id
_cod_related_entry_database
_cod_related_entry_code
1 AMCSD 0005369
